data_4306532
loop_
_publ_author_name
'Shin Hei Choi'
'Kibong Kim'
'June Jeon'
'Bhupal Meka'
'Daniela Bucella'
'Keliang Pang'
'Snehadrinarayan Khatua'
'Junseong Lee'
'David G. Churchill'

_publ_section_title
;
Optical Effects of S-Oxidation and Mn+ Binding in meso-Thienyl Dipyrrin
Systems and of Stepwise Bromination of
4,4-Difluoro-8-(2,5-dibromo-3-thienyl)-4-bora-3a,4a-diaza-s-indacene
;
_journal_name_full 'Inorganic Chemistry'
_journal_page_first 11071
_journal_page_last 11083
_journal_paper_doi 10.1021/ic801354y
_journal_volume 47
_journal_year 2008
_chemical_formula_sum 'C13 H3 B Br6 F2 N2 S'
_chemical_formula_weight 747.50
_chemical_name_systematic
; 
 ? 
;
_space_group_IT_number 2
_symmetry_cell_setting triclinic
_symmetry_space_group_name_Hall '-P 1'
_symmetry_space_group_name_H-M 'P -1'
_atom_sites_solution_hydrogens geom
_atom_sites_solution_primary direct
_atom_sites_solution_secondary difmap
_audit_creation_method SHELXL-97
_cell_angle_alpha 113.405(4)
_cell_angle_beta 99.852(3)
_cell_angle_gamma 90.766(4)
_cell_formula_units_Z 2
_cell_length_a 9.105(2)
_cell_length_b 10.694(3)
_cell_length_c 10.835(3)
_cell_measurement_temperature 243(2)
_cell_volume 950.0(4)
_computing_structure_refinement 'SHELXL-97 (Sheldrick, 1997)'
_computing_structure_solution 'SHELXS-97 (Sheldrick, 1990)'
_diffrn_ambient_temperature 243(2)
_diffrn_measured_fraction_theta_full 0.773
_diffrn_measured_fraction_theta_max 0.773
_diffrn_radiation_monochromator graphite
_diffrn_radiation_source 'fine-focus sealed tube'
_diffrn_radiation_type MoK\a
_diffrn_radiation_wavelength 0.71073
_diffrn_reflns_av_R_equivalents 0.0255
_diffrn_reflns_av_sigmaI/netI 0.0708
_diffrn_reflns_limit_h_max 11
_diffrn_reflns_limit_h_min -11
_diffrn_reflns_limit_k_max 5
_diffrn_reflns_limit_k_min -14
_diffrn_reflns_limit_l_max 13
_diffrn_reflns_limit_l_min -12
_diffrn_reflns_number 5141
_diffrn_reflns_theta_full 28.06
_diffrn_reflns_theta_max 28.06
_diffrn_reflns_theta_min 2.08
_exptl_absorpt_coefficient_mu 12.806
_exptl_absorpt_correction_T_max 0.8826
_exptl_absorpt_correction_T_min 0.3608
_exptl_crystal_density_diffrn 2.613
_exptl_crystal_density_method 'not measured'
_exptl_crystal_F_000 688
_exptl_crystal_size_max 0.10
_exptl_crystal_size_mid 0.06
_exptl_crystal_size_min 0.01
_refine_diff_density_max 0.936
_refine_diff_density_min -0.927
_refine_diff_density_rms 0.183
_refine_ls_extinction_method none
_refine_ls_goodness_of_fit_ref 1.019
_refine_ls_hydrogen_treatment mixed
_refine_ls_matrix_type full
_refine_ls_number_parameters 226
_refine_ls_number_reflns 3562
_refine_ls_number_restraints 0
_refine_ls_restrained_S_all 1.019
_refine_ls_R_factor_all 0.1086
_refine_ls_R_factor_gt 0.0518
_refine_ls_shift/su_max 0.001
_refine_ls_shift/su_mean 0.000
_refine_ls_structure_factor_coef Fsqd
_refine_ls_weighting_details 'calc w=1/[\s^2^(Fo^2^)+(0.0733P)^2^+0.0000P] where P=(Fo^2^+2Fc^2^)/3'
_refine_ls_weighting_scheme calc
_refine_ls_wR_factor_gt 0.1147
_refine_ls_wR_factor_ref 0.1392
_reflns_number_gt 2159
_reflns_number_total 3562
_reflns_threshold_expression >2sigma(I)
_cod_data_source_file ic801354y_si_003.cif
_cod_data_source_block bbrs10
_cod_original_cell_volume 950.1(4)
_cod_database_code 4306532

loop_
_symmetry_equiv_pos_as_xyz
'x, y, z'
'-x, -y, -z'

loop_
_atom_site_label
_atom_site_type_symbol
_atom_site_fract_x
_atom_site_fract_y
_atom_site_fract_z
_atom_site_U_iso_or_equiv
_atom_site_adp_type
_atom_site_occupancy
_atom_site_symmetry_multiplicity
_atom_site_calc_flag
_atom_site_refinement_flags
_atom_site_disorder_assembly
_atom_site_disorder_group
B B 2.1889(12) -1.0407(12) 0.3801(11) 0.036(3) Uani 1 1 d . . .
F1 F 2.2304(6) -1.0607(6) 0.4977(5) 0.0464(14) Uani 1 1 d . . .
F2 F 2.2908(5) -1.0852(6) 0.2957(5) 0.0410(13) Uani 1 1 d . . .
N1 N 2.1673(7) -0.8881(8) 0.4135(7) 0.0302(17) Uani 1 1 d . . .
N2 N 2.0325(8) -1.1193(8) 0.3020(7) 0.0290(17) Uani 1 1 d . . .
C1 C 2.2619(9) -0.7770(10) 0.4890(9) 0.033(2) Uani 1 1 d . . .
C2 C 2.2066(10) -0.6590(10) 0.4858(10) 0.040(2) Uani 1 1 d . . .
C3 C 2.0691(9) -0.6946(9) 0.4048(9) 0.031(2) Uani 1 1 d . . .
H3A H 2.0040 -0.6356 0.3833 0.037 Uiso 1 1 calc R . .
C4 C 2.0426(8) -0.8373(9) 0.3590(8) 0.0242(18) Uani 1 1 d . . .
C5 C 1.9166(9) -0.9253(9) 0.2789(8) 0.0253(19) Uani 1 1 d . . .
C6 C 1.9095(9) -1.0635(9) 0.2534(9) 0.029(2) Uani 1 1 d . . .
C7 C 1.7942(11) -1.1663(9) 0.1778(9) 0.036(2) Uani 1 1 d . . .
H7A H 1.6992 -1.1561 0.1345 0.043 Uiso 1 1 calc R . .
C8 C 1.8472(11) -1.2862(9) 0.1791(10) 0.038(2) Uani 1 1 d . . .
C9 C 1.9931(11) -1.2514(10) 0.2563(10) 0.040(2) Uani 1 1 d . . .
Br1 Br 2.45283(10) -0.79331(12) 0.57686(11) 0.0516(3) Uani 1 1 d . . .
Br2 Br 2.30915(11) -0.48436(11) 0.57183(12) 0.0526(3) Uani 1 1 d . . .
Br3 Br 1.74440(16) -1.45916(12) 0.09650(16) 0.0747(4) Uani 1 1 d . . .
Br4 Br 2.12009(14) -1.37435(12) 0.29045(14) 0.0643(4) Uani 1 1 d . . .
S S 1.6206(2) -0.7858(2) 0.0580(2) 0.0290(5) Uani 1 1 d . . .
C11 C 1.7881(9) -0.8742(8) 0.2150(8) 0.0261(19) Uani 1 1 d . . .
C12 C 1.6403(9) -0.8782(9) 0.2430(9) 0.031(2) Uani 1 1 d . . .
H12A H 1.6156 -0.9089 0.3077 0.037 Uiso 1 1 calc R . .
C13 C 1.5428(9) -0.8341(9) 0.1681(8) 0.029(2) Uani 1 1 d . . .
C14 C 1.7904(8) -0.8250(8) 0.1183(8) 0.0219(18) Uani 1 1 d . . .
Br5 Br 1.95376(10) -0.80422(11) 0.04226(10) 0.0426(3) Uani 1 1 d . . .
Br6 Br 1.33881(10) -0.81685(12) 0.17016(11) 0.0460(3) Uani 1 1 d . . .

loop_
_atom_site_aniso_label
_atom_site_aniso_U_11
_atom_site_aniso_U_22
_atom_site_aniso_U_33
_atom_site_aniso_U_23
_atom_site_aniso_U_13
_atom_site_aniso_U_12
B 0.034(6) 0.049(7) 0.035(6) 0.028(6) 0.003(5) 0.014(5)
F1 0.050(3) 0.065(4) 0.041(3) 0.040(3) 0.006(3) 0.020(3)
F2 0.026(3) 0.057(4) 0.046(3) 0.024(3) 0.013(2) 0.015(3)
N1 0.021(4) 0.049(5) 0.027(4) 0.022(4) 0.002(3) 0.008(4)
N2 0.028(4) 0.037(5) 0.031(4) 0.023(4) 0.007(3) 0.012(3)
C1 0.019(4) 0.046(6) 0.035(5) 0.018(5) 0.005(4) 0.013(4)
C2 0.028(5) 0.036(6) 0.048(6) 0.009(5) 0.006(4) 0.004(4)
C3 0.024(4) 0.032(5) 0.039(5) 0.017(5) 0.009(4) 0.005(4)
C4 0.016(4) 0.033(5) 0.024(5) 0.015(4) -0.002(3) 0.002(4)
C5 0.023(4) 0.033(5) 0.025(5) 0.017(4) 0.005(3) 0.006(4)
C6 0.027(4) 0.035(5) 0.031(5) 0.016(5) 0.012(4) 0.008(4)
C7 0.037(5) 0.042(6) 0.036(5) 0.024(5) 0.008(4) 0.007(5)
C8 0.041(6) 0.033(6) 0.050(6) 0.023(5) 0.016(5) -0.001(5)
C9 0.044(6) 0.044(6) 0.044(6) 0.029(6) 0.016(5) 0.021(5)
Br1 0.0239(5) 0.0689(8) 0.0527(7) 0.0206(6) -0.0071(4) 0.0131(5)
Br2 0.0348(6) 0.0440(7) 0.0609(7) 0.0089(6) -0.0059(5) -0.0041(5)
Br3 0.0708(9) 0.0370(7) 0.1137(12) 0.0303(8) 0.0121(8) -0.0067(6)
Br4 0.0638(8) 0.0524(7) 0.0981(10) 0.0505(8) 0.0187(7) 0.0286(6)
S 0.0210(10) 0.0359(13) 0.0356(13) 0.0219(12) 0.0008(9) 0.0037(9)
C11 0.019(4) 0.026(5) 0.029(5) 0.008(4) 0.000(3) 0.002(4)
C12 0.025(4) 0.042(6) 0.030(5) 0.018(5) 0.008(4) 0.005(4)
C13 0.018(4) 0.034(5) 0.027(5) 0.007(4) -0.002(3) 0.003(4)
C14 0.013(4) 0.027(5) 0.026(5) 0.014(4) -0.003(3) -0.001(3)
Br5 0.0247(5) 0.0679(7) 0.0498(6) 0.0370(6) 0.0117(4) 0.0077(5)
Br6 0.0196(4) 0.0770(8) 0.0549(7) 0.0398(6) 0.0087(4) 0.0123(5)

loop_
_atom_type_symbol
_atom_type_description
_atom_type_scat_dispersion_real
_atom_type_scat_dispersion_imag
_atom_type_scat_source
C C 0.0033 0.0016 'International Tables Vol C Tables 4.2.6.8 and 6.1.1.4'
H H 0.0000 0.0000 'International Tables Vol C Tables 4.2.6.8 and 6.1.1.4'
B B 0.0013 0.0007 'International Tables Vol C Tables 4.2.6.8 and 6.1.1.4'
N N 0.0061 0.0033 'International Tables Vol C Tables 4.2.6.8 and 6.1.1.4'
F F 0.0171 0.0103 'International Tables Vol C Tables 4.2.6.8 and 6.1.1.4'
S S 0.1246 0.1234 'International Tables Vol C Tables 4.2.6.8 and 6.1.1.4'
Br Br -0.2901 2.4595 'International Tables Vol C Tables 4.2.6.8 and 6.1.1.4'

loop_
_geom_angle_atom_site_label_1
_geom_angle_atom_site_label_2
_geom_angle_atom_site_label_3
_geom_angle
_geom_angle_site_symmetry_1
_geom_angle_site_symmetry_3
_geom_angle_publ_flag
F1 B F2 111.5(8) . . ?
F1 B N1 110.7(8) . . ?
F2 B N1 110.4(8) . . ?
F1 B N2 109.6(8) . . ?
F2 B N2 109.1(8) . . ?
N1 B N2 105.3(7) . . ?
C1 N1 C4 104.1(7) . . ?
C1 N1 B 129.8(7) . . ?
C4 N1 B 126.0(7) . . ?
C9 N2 C6 105.9(8) . . ?
C9 N2 B 128.2(7) . . ?
C6 N2 B 125.6(7) . . ?
N1 C1 C2 112.8(8) . . ?
N1 C1 Br1 120.3(6) . . ?
C2 C1 Br1 126.7(8) . . ?
C3 C2 C1 107.2(9) . . ?
C3 C2 Br2 127.2(8) . . ?
C1 C2 Br2 125.5(7) . . ?
C2 C3 C4 106.6(8) . . ?
C5 C4 N1 120.1(7) . . ?
C5 C4 C3 130.5(7) . . ?
N1 C4 C3 109.3(7) . . ?
C6 C5 C4 121.3(7) . . ?
C6 C5 C11 118.2(7) . . ?
C4 C5 C11 120.5(7) . . ?
C5 C6 C7 129.7(8) . . ?
C5 C6 N2 120.6(8) . . ?
C7 C6 N2 109.7(8) . . ?
C8 C7 C6 106.3(8) . . ?
C7 C8 C9 106.5(9) . . ?
C7 C8 Br3 126.7(8) . . ?
C9 C8 Br3 126.8(7) . . ?
N2 C9 C8 111.7(8) . . ?
N2 C9 Br4 123.1(7) . . ?
C8 C9 Br4 125.2(8) . . ?
C14 S C13 89.9(4) . . ?
C14 C11 C12 110.7(7) . . ?
C14 C11 C5 125.6(7) . . ?
C12 C11 C5 123.7(8) . . ?
C13 C12 C11 112.5(8) . . ?
C12 C13 S 113.2(6) . . ?
C12 C13 Br6 128.4(7) . . ?
S C13 Br6 118.5(5) . . ?
C11 C14 S 113.7(6) . . ?
C11 C14 Br5 127.5(6) . . ?
S C14 Br5 118.8(4) . . ?

loop_
_geom_bond_atom_site_label_1
_geom_bond_atom_site_label_2
_geom_bond_distance
_geom_bond_site_symmetry_2
_geom_bond_publ_flag
B F1 1.366(11) . ?
B F2 1.371(11) . ?
B N1 1.548(13) . ?
B N2 1.563(13) . ?
N1 C1 1.335(11) . ?
N1 C4 1.405(9) . ?
N2 C9 1.319(12) . ?
N2 C6 1.397(10) . ?
C1 C2 1.376(13) . ?
C1 Br1 1.879(8) . ?
C2 C3 1.352(12) . ?
C2 Br2 1.871(10) . ?
C3 C4 1.407(12) . ?
C4 C5 1.391(11) . ?
C5 C6 1.390(12) . ?
C5 C11 1.479(11) . ?
C6 C7 1.394(13) . ?
C7 C8 1.380(12) . ?
C8 C9 1.401(13) . ?
C8 Br3 1.858(9) . ?
C9 Br4 1.867(9) . ?
S C14 1.697(7) . ?
S C13 1.721(9) . ?
C11 C14 1.350(11) . ?
C11 C12 1.433(11) . ?
C12 C13 1.319(11) . ?
C13 Br6 1.872(8) . ?
C14 Br5 1.870(8) . ?
